data_4118477
loop_
_publ_author_name
'Neil J. Lajkiewicz'
'St\'ephane P. Roche'
'Baudouin Gerard'
'John A. Porco'

_publ_section_title
;
 Enantioselective Photocycloaddition of 3-Hydroxyflavones: Total Syntheses
 and Absolute Configuration Assignments of (+)-Ponapensin and
 (+)-Elliptifoline
;
_journal_name_full 'Journal of the American Chemical Society'
_journal_page_first 13108
_journal_page_last 13113
_journal_paper_doi 10.1021/ja305342f
_journal_volume 134
_journal_year 2012
_chemical_formula_moiety 'C36 H40 N2 O8, H2 0'
_chemical_formula_sum 'C36 H42 N2 O9'
_chemical_formula_weight 646.72
_chemical_name_systematic
; 
 ? 
;
_space_group_IT_number 60
_symmetry_cell_setting orthorhombic
_symmetry_space_group_name_Hall '-P 2n 2ab'
_symmetry_space_group_name_H-M 'P b c n'
_atom_sites_solution_hydrogens geom
_atom_sites_solution_primary direct
_atom_sites_solution_secondary difmap
_audit_creation_method SHELXL-97
_audit_update_record
;
2011-06-24 # Formatted by publCIF
;
_cell_angle_alpha 90.00
_cell_angle_beta 90.00
_cell_angle_gamma 90.00
_cell_formula_units_Z 8
_cell_length_a 24.1823(14)
_cell_length_b 12.2311(7)
_cell_length_c 24.7388(13)
_cell_measurement_reflns_used 9098
_cell_measurement_temperature 100(2)
_cell_measurement_theta_max 65.760
_cell_measurement_theta_min 3.574
_cell_volume 7317.1(7)
_computing_cell_refinement 'SAINT (Bruker, 2006)'
_computing_data_collection 'APEX2 (Bruker, 2006)'
_computing_data_reduction 'SAINT (Bruker, 2006)'
_computing_molecular_graphics 'OLEX2 (Dolmanov, et al. 2009)'
_computing_publication_material 'PublCIF v.1.9.5_c (IUCr)'
_computing_structure_refinement 'SHELXL-97 (Sheldrick, 1997)'
_computing_structure_solution 'SHELXS-97 (Sheldrick, 1990)'
_diffrn_ambient_temperature 100(2)
_diffrn_measured_fraction_theta_full 0.995
_diffrn_measured_fraction_theta_max 0.995
_diffrn_measurement_device_type 'Bruker Proteum-R'
_diffrn_measurement_method '\f & \w scans'
_diffrn_radiation_monochromator multilayer
_diffrn_radiation_source 'rotating anode'
_diffrn_radiation_type CuK\a
_diffrn_radiation_wavelength 1.54178
_diffrn_reflns_av_R_equivalents 0.0508
_diffrn_reflns_av_sigmaI/netI 0.0177
_diffrn_reflns_limit_h_max 28
_diffrn_reflns_limit_h_min -28
_diffrn_reflns_limit_k_max 14
_diffrn_reflns_limit_k_min -14
_diffrn_reflns_limit_l_max 27
_diffrn_reflns_limit_l_min -29
_diffrn_reflns_number 148848
_diffrn_reflns_theta_full 66.51
_diffrn_reflns_theta_max 66.51
_diffrn_reflns_theta_min 3.57
_diffrn_standards_decay_% 0
_diffrn_standards_interval_count 0
_diffrn_standards_interval_time 0
_diffrn_standards_number 0
_exptl_absorpt_coefficient_mu 0.694
_exptl_absorpt_correction_T_max 0.7528
_exptl_absorpt_correction_T_min 0.6961
_exptl_absorpt_correction_type multi-scan
_exptl_absorpt_process_details 'SADABS (Sheldrick, 1996)'
_exptl_crystal_colour colorless
_exptl_crystal_density_diffrn 1.174
_exptl_crystal_description prism
_exptl_crystal_F_000 2752
_exptl_crystal_size_max 0.118
_exptl_crystal_size_mid 0.108
_exptl_crystal_size_min 0.090
_refine_diff_density_max 1.004
_refine_diff_density_min -0.418
_refine_diff_density_rms 0.062
_refine_ls_extinction_method none
_refine_ls_goodness_of_fit_ref 1.054
_refine_ls_hydrogen_treatment mixed
_refine_ls_matrix_type full
_refine_ls_number_parameters 437
_refine_ls_number_reflns 6426
_refine_ls_number_restraints 0
_refine_ls_restrained_S_all 1.054
_refine_ls_R_factor_all 0.0641
_refine_ls_R_factor_gt 0.0609
_refine_ls_shift/su_max 0.000
_refine_ls_shift/su_mean 0.000
_refine_ls_structure_factor_coef Fsqd
_refine_ls_weighting_details 'calc w=1/[\s^2^(Fo^2^)+(0.0747P)^2^+12.3954P] where P=(Fo^2^+2Fc^2^)/3'
_refine_ls_weighting_scheme calc
_refine_ls_wR_factor_gt 0.1647
_refine_ls_wR_factor_ref 0.1672
_reflns_number_gt 5972
_reflns_number_total 6426
_reflns_threshold_expression >2sigma(I)
_cod_data_source_file ja305342f_si_002.cif
_cod_data_source_block neil1a_0ma
_cod_database_code 4118477

loop_
_symmetry_equiv_pos_as_xyz
'x, y, z'
'x+1/2, -y+1/2, -z'
'-x, y, -z+1/2'
'-x+1/2, -y+1/2, z+1/2'
'-x, -y, -z'
'-x-1/2, y-1/2, z'
'x, -y, z-1/2'
'x-1/2, y-1/2, -z-1/2'

loop_
_atom_site_label
_atom_site_type_symbol
_atom_site_fract_x
_atom_site_fract_y
_atom_site_fract_z
_atom_site_U_iso_or_equiv
_atom_site_adp_type
_atom_site_occupancy
_atom_site_symmetry_multiplicity
_atom_site_calc_flag
_atom_site_refinement_flags
O1 O 0.65939(7) 0.76166(14) 0.41089(7) 0.0303(4) Uani 1 1 d .
O2 O 0.59242(8) 0.04097(19) 0.26062(8) 0.0430(5) Uani 1 1 d .
O3 O 0.44870(7) 0.12637(13) 0.45243(6) 0.0245(4) Uani 1 1 d .
O4 O 0.25832(7) 0.40085(14) 0.43582(7) 0.0279(4) Uani 1 1 d .
O5 O 0.36672(7) 0.13888(13) 0.34146(7) 0.0278(4) Uani 1 1 d .
O6 O 0.54565(6) 0.35068(13) 0.30354(6) 0.0222(4) Uani 1 1 d .
H6 H 0.5403 0.3186 0.2740 0.027 Uiso 1 1 calc R
O7 O 0.45475(7) 0.21678(13) 0.28945(6) 0.0217(4) Uani 1 1 d .
H7 H 0.4310 0.1672 0.2927 0.026 Uiso 1 1 calc R
N1 N 0.48591(8) 0.01825(15) 0.38838(8) 0.0219(4) Uani 1 1 d .
O8 O 0.44981(6) 0.46722(13) 0.40169(6) 0.0208(3) Uani 1 1 d .
C1 C 0.67899(11) 0.7873(2) 0.46375(11) 0.0308(6) Uani 1 1 d .
H1A H 0.6961 0.7223 0.4798 0.046 Uiso 1 1 calc R
H1B H 0.6480 0.8112 0.4863 0.046 Uiso 1 1 calc R
H1C H 0.7064 0.8460 0.4614 0.046 Uiso 1 1 calc R
C2 C 0.62044(10) 0.68032(19) 0.40752(10) 0.0236(5) Uani 1 1 d .
C3 C 0.60572(11) 0.6489(2) 0.35552(10) 0.0263(5) Uani 1 1 d .
H3 H 0.6218 0.6843 0.3252 0.032 Uiso 1 1 calc R
C4 C 0.56749(10) 0.56580(19) 0.34794(9) 0.0237(5) Uani 1 1 d .
H4 H 0.5571 0.5457 0.3123 0.028 Uiso 1 1 calc R
C5 C 0.54405(9) 0.51130(18) 0.39184(9) 0.0204(5) Uani 1 1 d .
C6 C 0.50307(9) 0.41958(18) 0.38483(9) 0.0197(5) Uani 1 1 d .
C7 C 0.51335(9) 0.31234(18) 0.41983(9) 0.0194(5) Uani 1 1 d .
H7A H 0.4855 0.3118 0.4497 0.023 Uiso 1 1 calc R
C8 C 0.49935(10) 0.21613(18) 0.38117(9) 0.0199(5) Uani 1 1 d .
H8 H 0.5341 0.1934 0.3623 0.024 Uiso 1 1 calc R
C9 C 0.47565(9) 0.11710(19) 0.41013(9) 0.0206(5) Uani 1 1 d .
C10 C 0.51643(10) -0.0055(2) 0.33838(9) 0.0242(5) Uani 1 1 d .
H10 H 0.5048 0.0457 0.3090 0.029 Uiso 1 1 calc R
N11 N 0.57580(9) 0.00456(18) 0.34846(8) 0.0287(5) Uani 1 1 d .
H11 H 0.5894 -0.0100 0.3807 0.034 Uiso 1 1 calc R
C12 C 0.60969(12) 0.0364(3) 0.30779(11) 0.0377(7) Uani 1 1 d .
C13 C 0.66763(13) 0.0689(3) 0.32241(12) 0.0414(7) Uani 1 1 d .
C14 C 0.69552(12) 0.0121(3) 0.35938(13) 0.0468(8) Uani 1 1 d .
H14 H 0.6762 -0.0437 0.3782 0.056 Uiso 1 1 calc R
C15 C 0.75343(17) 0.0294(4) 0.37304(18) 0.0709(11) Uani 1 1 d .
H15A H 0.7686 0.0879 0.3504 0.106 Uiso 1 1 calc R
H15B H 0.7742 -0.0382 0.3667 0.106 Uiso 1 1 calc R
H15C H 0.7565 0.0502 0.4112 0.106 Uiso 1 1 calc R
C16 C 0.55831(9) 0.54610(19) 0.44344(9) 0.0222(5) Uani 1 1 d .
H16 H 0.5419 0.5116 0.4739 0.027 Uiso 1 1 calc R
C17 C 0.59618(10) 0.63035(19) 0.45166(9) 0.0223(5) Uani 1 1 d .
H17 H 0.6052 0.6532 0.4873 0.027 Uiso 1 1 calc R
C18 C 0.56975(10) 0.29809(18) 0.44514(9) 0.0212(5) Uani 1 1 d .
C19 C 0.61764(10) 0.2884(2) 0.41437(10) 0.0255(5) Uani 1 1 d .
H19 H 0.6156 0.2948 0.3761 0.031 Uiso 1 1 calc R
C20 C 0.66822(11) 0.2696(2) 0.43884(11) 0.0305(6) Uani 1 1 d .
H20 H 0.7006 0.2634 0.4173 0.037 Uiso 1 1 calc R
C21 C 0.67192(11) 0.2598(2) 0.49454(11) 0.0300(6) Uani 1 1 d .
H21 H 0.7066 0.2454 0.5112 0.036 Uiso 1 1 calc R
C22 C 0.62469(11) 0.2711(2) 0.52580(10) 0.0277(5) Uani 1 1 d .
H22 H 0.6271 0.2660 0.5640 0.033 Uiso 1 1 calc R
C23 C 0.57390(10) 0.28990(19) 0.50147(9) 0.0236(5) Uani 1 1 d .
H23 H 0.5417 0.2973 0.5232 0.028 Uiso 1 1 calc R
C24 C 0.49777(12) -0.1221(2) 0.32536(10) 0.0313(6) Uani 1 1 d .
H24A H 0.4626 -0.1219 0.3048 0.038 Uiso 1 1 calc R
H24B H 0.5262 -0.1614 0.3042 0.038 Uiso 1 1 calc R
C25 C 0.49016(13) -0.1736(2) 0.38089(11) 0.0335(6) Uani 1 1 d .
H25A H 0.4652 -0.2376 0.3791 0.040 Uiso 1 1 calc R
H25B H 0.5261 -0.1968 0.3963 0.040 Uiso 1 1 calc R
C26 C 0.46455(11) -0.08182(19) 0.41408(10) 0.0257(5) Uani 1 1 d .
H26A H 0.4237 -0.0845 0.4123 0.031 Uiso 1 1 calc R
H26B H 0.4763 -0.0863 0.4524 0.031 Uiso 1 1 calc R
C27 C 0.68963(15) 0.1641(3) 0.29232(14) 0.0518(8) Uani 1 1 d .
H27A H 0.6970 0.1429 0.2548 0.078 Uiso 1 1 calc R
H27B H 0.7240 0.1889 0.3093 0.078 Uiso 1 1 calc R
H27C H 0.6624 0.2234 0.2930 0.078 Uiso 1 1 calc R
C28 C 0.46081(9) 0.27235(18) 0.33928(9) 0.0192(5) Uani 1 1 d .
C30 C 0.40652(9) 0.30522(19) 0.36592(9) 0.0205(5) Uani 1 1 d .
C31 C 0.40403(9) 0.40252(18) 0.39444(9) 0.0196(5) Uani 1 1 d .
C32 C 0.35521(10) 0.43984(19) 0.41827(9) 0.0214(5) Uani 1 1 d .
H32 H 0.3540 0.5078 0.4368 0.026 Uiso 1 1 calc R
C33 C 0.30861(10) 0.37468(19) 0.41400(9) 0.0224(5) Uani 1 1 d .
C34 C 0.25548(11) 0.4966(2) 0.46835(11) 0.0309(6) Uani 1 1 d .
H34A H 0.2639 0.5609 0.4462 0.046 Uiso 1 1 calc R
H34B H 0.2824 0.4912 0.4978 0.046 Uiso 1 1 calc R
H34C H 0.2182 0.5038 0.4835 0.046 Uiso 1 1 calc R
C35 C 0.31018(10) 0.2727(2) 0.38846(10) 0.0250(5) Uani 1 1 d .
H35 H 0.2781 0.2278 0.3869 0.030 Uiso 1 1 calc R
C36 C 0.35944(10) 0.23860(19) 0.36550(9) 0.0222(5) Uani 1 1 d .
C37 C 0.32367(14) 0.0602(3) 0.34457(15) 0.0543(10) Uani 1 1 d .
H37A H 0.2896 0.0911 0.3294 0.081 Uiso 1 1 calc R
H37B H 0.3175 0.0401 0.3824 0.081 Uiso 1 1 calc R
H37C H 0.3342 -0.0050 0.3240 0.081 Uiso 1 1 calc R
C38 C 0.49407(9) 0.37621(18) 0.32756(9) 0.0199(5) Uani 1 1 d .
H38 H 0.4725 0.4290 0.3050 0.024 Uiso 1 1 calc R
O1W O 0.60059(9) 0.00666(18) 0.46674(8) 0.0341(4) Uani 1 1 d .
H1WA H 0.6010(18) 0.072(4) 0.4754(18) 0.077(14) Uiso 1 1 d .
H1WB H 0.5810(15) -0.034(3) 0.4934(16) 0.057(10) Uiso 1 1 d .

loop_
_atom_site_aniso_label
_atom_site_aniso_U_11
_atom_site_aniso_U_22
_atom_site_aniso_U_33
_atom_site_aniso_U_23
_atom_site_aniso_U_13
_atom_site_aniso_U_12
O1 0.0352(10) 0.0263(9) 0.0293(9) -0.0019(7) 0.0003(7) -0.0122(8)
O2 0.0397(11) 0.0634(14) 0.0259(10) 0.0109(9) 0.0067(8) 0.0069(10)
O3 0.0320(9) 0.0206(8) 0.0210(8) 0.0010(6) 0.0090(7) -0.0002(7)
O4 0.0232(9) 0.0288(9) 0.0317(9) -0.0055(7) 0.0065(7) 0.0015(7)
O5 0.0311(9) 0.0228(9) 0.0296(9) -0.0071(7) 0.0108(7) -0.0073(7)
O6 0.0238(8) 0.0245(8) 0.0183(8) -0.0015(6) 0.0044(6) -0.0030(7)
O7 0.0244(8) 0.0232(8) 0.0176(8) -0.0014(6) 0.0028(6) -0.0046(6)
N1 0.0266(10) 0.0197(10) 0.0194(10) 0.0017(8) 0.0060(8) 0.0016(8)
O8 0.0201(8) 0.0199(8) 0.0223(8) -0.0017(6) 0.0013(6) -0.0009(6)
C1 0.0326(13) 0.0262(13) 0.0337(14) -0.0031(11) -0.0062(11) -0.0044(11)
C2 0.0222(12) 0.0189(11) 0.0298(13) -0.0018(9) -0.0004(10) -0.0014(9)
C3 0.0322(13) 0.0239(12) 0.0229(12) 0.0009(10) 0.0067(10) -0.0039(10)
C4 0.0305(13) 0.0225(12) 0.0182(11) -0.0004(9) 0.0005(9) -0.0020(10)
C5 0.0224(11) 0.0176(11) 0.0213(11) 0.0001(9) 0.0008(9) 0.0008(9)
C6 0.0206(11) 0.0199(11) 0.0186(11) 0.0007(9) 0.0017(9) 0.0018(9)
C7 0.0223(11) 0.0194(11) 0.0166(10) 0.0013(9) 0.0032(9) 0.0004(9)
C8 0.0229(11) 0.0181(11) 0.0187(11) -0.0006(9) 0.0024(9) -0.0008(9)
C9 0.0223(11) 0.0205(11) 0.0190(11) 0.0014(9) 0.0010(9) 0.0013(9)
C10 0.0295(13) 0.0240(12) 0.0191(11) 0.0020(9) 0.0039(9) 0.0034(10)
N11 0.0287(11) 0.0374(12) 0.0201(10) 0.0062(9) 0.0066(8) 0.0063(9)
C12 0.0385(15) 0.0478(17) 0.0268(14) 0.0086(12) 0.0080(12) 0.0094(13)
C13 0.0450(17) 0.0420(16) 0.0373(15) 0.0046(13) 0.0104(13) 0.0027(13)
C14 0.0332(15) 0.0568(19) 0.0502(18) 0.0105(15) 0.0115(13) -0.0044(14)
C15 0.058(2) 0.087(3) 0.067(2) 0.006(2) -0.006(2) -0.008(2)
C16 0.0220(11) 0.0243(12) 0.0201(11) 0.0015(9) 0.0025(9) 0.0004(9)
C17 0.0250(12) 0.0218(11) 0.0202(11) -0.0016(9) -0.0026(9) 0.0007(9)
C18 0.0253(12) 0.0172(11) 0.0211(11) 0.0015(9) -0.0014(9) -0.0001(9)
C19 0.0261(12) 0.0266(12) 0.0238(12) 0.0006(10) 0.0018(10) 0.0014(10)
C20 0.0243(12) 0.0313(14) 0.0360(14) -0.0026(11) 0.0006(11) 0.0025(10)
C21 0.0270(13) 0.0240(12) 0.0389(14) 0.0026(11) -0.0086(11) 0.0017(10)
C22 0.0345(14) 0.0226(12) 0.0261(13) 0.0049(10) -0.0075(10) -0.0039(10)
C23 0.0284(12) 0.0199(11) 0.0224(12) 0.0031(9) 0.0011(9) -0.0020(9)
C24 0.0452(15) 0.0240(12) 0.0248(12) -0.0019(10) 0.0086(11) 0.0013(11)
C25 0.0505(17) 0.0201(12) 0.0300(13) 0.0000(10) 0.0125(12) 0.0034(11)
C26 0.0344(13) 0.0193(12) 0.0235(12) 0.0033(9) 0.0081(10) 0.0000(10)
C27 0.0522(19) 0.0508(19) 0.0524(19) 0.0050(16) 0.0095(16) -0.0062(16)
C28 0.0219(11) 0.0193(11) 0.0165(10) -0.0018(9) 0.0024(9) -0.0008(9)
C30 0.0225(12) 0.0213(11) 0.0176(11) 0.0018(9) 0.0024(9) 0.0009(9)
C31 0.0228(11) 0.0214(11) 0.0145(10) 0.0029(9) -0.0021(9) -0.0007(9)
C32 0.0254(12) 0.0199(11) 0.0189(11) 0.0005(9) -0.0012(9) 0.0020(9)
C33 0.0218(11) 0.0246(12) 0.0208(11) 0.0025(9) 0.0040(9) 0.0024(9)
C34 0.0285(13) 0.0308(13) 0.0334(13) -0.0086(11) 0.0010(11) 0.0051(11)
C35 0.0233(12) 0.0264(12) 0.0251(12) -0.0011(10) 0.0036(9) -0.0052(10)
C36 0.0281(12) 0.0200(11) 0.0184(11) -0.0008(9) 0.0026(9) -0.0018(9)
C37 0.0532(19) 0.0340(16) 0.076(2) -0.0226(16) 0.0365(18) -0.0231(14)
C38 0.0227(11) 0.0198(11) 0.0172(11) 0.0018(9) 0.0012(9) -0.0012(9)
O1W 0.0452(11) 0.0296(10) 0.0276(10) 0.0024(8) 0.0086(8) 0.0007(9)

loop_
_atom_type_symbol
_atom_type_description
_atom_type_scat_dispersion_real
_atom_type_scat_dispersion_imag
_atom_type_scat_source
C C 0.0181 0.0091 'International Tables Vol C Tables 4.2.6.8 and 6.1.1.4'
H H 0.0000 0.0000 'International Tables Vol C Tables 4.2.6.8 and 6.1.1.4'
N N 0.0311 0.0180 'International Tables Vol C Tables 4.2.6.8 and 6.1.1.4'
O O 0.0492 0.0322 'International Tables Vol C Tables 4.2.6.8 and 6.1.1.4'

loop_
_geom_angle_atom_site_label_1
_geom_angle_atom_site_label_2
_geom_angle_atom_site_label_3
_geom_angle
C2 O1 C1 116.31(19)
C33 O4 C34 117.29(19)
C36 O5 C37 119.1(2)
C38 O6 H6 109.5
C28 O7 H7 109.5
C9 N1 C10 127.31(19)
C9 N1 C26 120.61(18)
C10 N1 C26 112.06(18)
C31 O8 C6 116.09(17)
O1 C1 H1A 109.5
O1 C1 H1B 109.5
H1A C1 H1B 109.5
O1 C1 H1C 109.5
H1A C1 H1C 109.5
H1B C1 H1C 109.5
O1 C2 C17 124.3(2)
O1 C2 C3 115.6(2)
C17 C2 C3 120.0(2)
C4 C3 C2 119.9(2)
C4 C3 H3 120.0
C2 C3 H3 120.0
C3 C4 C5 121.1(2)
C3 C4 H4 119.5
C5 C4 H4 119.5
C16 C5 C4 117.9(2)
C16 C5 C6 119.8(2)
C4 C5 C6 122.2(2)
O8 C6 C5 104.35(17)
O8 C6 C38 105.97(17)
C5 C6 C38 117.29(19)
O8 C6 C7 107.97(17)
C5 C6 C7 116.63(18)
C38 C6 C7 103.93(17)
C18 C7 C8 111.38(18)
C18 C7 C6 117.51(18)
C8 C7 C6 104.78(17)
C18 C7 H7A 107.6
C8 C7 H7A 107.6
C6 C7 H7A 107.6
C9 C8 C7 113.31(18)
C9 C8 C28 116.16(19)
C7 C8 C28 101.90(17)
C9 C8 H8 108.4
C7 C8 H8 108.4
C28 C8 H8 108.4
O3 C9 N1 121.1(2)
O3 C9 C8 121.6(2)
N1 C9 C8 117.25(19)
N11 C10 N1 109.45(19)
N11 C10 C24 113.8(2)
N1 C10 C24 102.30(19)
N11 C10 H10 110.3
N1 C10 H10 110.3
C24 C10 H10 110.3
C12 N11 C10 119.4(2)
C12 N11 H11 120.3
C10 N11 H11 120.3
O2 C12 N11 120.5(3)
O2 C12 C13 121.9(3)
N11 C12 C13 117.5(2)
C14 C13 C27 125.0(3)
C14 C13 C12 120.0(3)
C27 C13 C12 115.0(3)
C13 C14 C15 124.8(3)
C13 C14 H14 117.6
C15 C14 H14 117.6
C14 C15 H15A 109.5
C14 C15 H15B 109.5
H15A C15 H15B 109.5
C14 C15 H15C 109.5
H15A C15 H15C 109.5
H15B C15 H15C 109.5
C5 C16 C17 121.6(2)
C5 C16 H16 119.2
C17 C16 H16 119.2
C2 C17 C16 119.4(2)
C2 C17 H17 120.3
C16 C17 H17 120.3
C19 C18 C23 118.6(2)
C19 C18 C7 122.3(2)
C23 C18 C7 119.0(2)
C20 C19 C18 120.7(2)
C20 C19 H19 119.7
C18 C19 H19 119.7
C19 C20 C21 120.4(2)
C19 C20 H20 119.8
C21 C20 H20 119.8
C20 C21 C22 119.5(2)
C20 C21 H21 120.2
C22 C21 H21 120.2
C21 C22 C23 120.3(2)
C21 C22 H22 119.9
C23 C22 H22 119.9
C22 C23 C18 120.5(2)
C22 C23 H23 119.8
C18 C23 H23 119.8
C25 C24 C10 103.4(2)
C25 C24 H24A 111.1
C10 C24 H24A 111.1
C25 C24 H24B 111.1
C10 C24 H24B 111.1
H24A C24 H24B 109.0
C26 C25 C24 103.3(2)
C26 C25 H25A 111.1
C24 C25 H25A 111.1
C26 C25 H25B 111.1
C24 C25 H25B 111.1
H25A C25 H25B 109.1
N1 C26 C25 103.74(19)
N1 C26 H26A 111.0
C25 C26 H26A 111.0
N1 C26 H26B 111.0
C25 C26 H26B 111.0
H26A C26 H26B 109.0
C13 C27 H27A 109.5
C13 C27 H27B 109.5
H27A C27 H27B 109.5
C13 C27 H27C 109.5
H27A C27 H27C 109.5
H27B C27 H27C 109.5
O7 C28 C30 114.48(18)
O7 C28 C38 106.74(17)
C30 C28 C38 108.41(18)
O7 C28 C8 115.50(18)
C30 C28 C8 110.19(18)
C38 C28 C8 100.27(17)
C31 C30 C36 118.0(2)
C31 C30 C28 119.0(2)
C36 C30 C28 123.0(2)
O8 C31 C30 121.8(2)
O8 C31 C32 116.0(2)
C30 C31 C32 122.2(2)
C33 C32 C31 117.9(2)
C33 C32 H32 121.1
C31 C32 H32 121.1
O4 C33 C32 124.0(2)
O4 C33 C35 114.3(2)
C32 C33 C35 121.7(2)
O4 C34 H34A 109.5
O4 C34 H34B 109.5
H34A C34 H34B 109.5
O4 C34 H34C 109.5
H34A C34 H34C 109.5
H34B C34 H34C 109.5
C36 C35 C33 118.5(2)
C36 C35 H35 120.7
C33 C35 H35 120.7
O5 C36 C35 123.9(2)
O5 C36 C30 114.7(2)
C35 C36 C30 121.4(2)
O5 C37 H37A 109.5
O5 C37 H37B 109.5
H37A C37 H37B 109.5
O5 C37 H37C 109.5
H37A C37 H37C 109.5
H37B C37 H37C 109.5
O6 C38 C6 109.88(18)
O6 C38 C28 111.04(18)
C6 C38 C28 100.79(17)
O6 C38 H38 111.6
C6 C38 H38 111.6
C28 C38 H38 111.6
H1WA O1W H1WB 109(4)

loop_
_geom_bond_atom_site_label_1
_geom_bond_atom_site_label_2
_geom_bond_distance
O1 C2 1.372(3)
O1 C1 1.426(3)
O2 C12 1.241(3)
O3 C9 1.238(3)
O4 C33 1.368(3)
O4 C34 1.423(3)
O5 C36 1.368(3)
O5 C37 1.420(3)
O6 C38 1.416(3)
O6 H6 0.8400
O7 C28 1.415(3)
O7 H7 0.8400
N1 C9 1.346(3)
N1 C10 1.469(3)
N1 C26 1.473(3)
O8 C31 1.372(3)
O8 C6 1.474(3)
C1 H1A 0.9800
C1 H1B 0.9800
C1 H1C 0.9800
C2 C17 1.382(3)
C2 C3 1.389(3)
C3 C4 1.387(3)
C3 H3 0.9500
C4 C5 1.395(3)
C4 H4 0.9500
C5 C16 1.389(3)
C5 C6 1.507(3)
C6 C38 1.528(3)
C6 C7 1.591(3)
C7 C18 1.511(3)
C7 C8 1.554(3)
C7 H7A 1.0000
C8 C9 1.520(3)
C8 C28 1.554(3)
C8 H8 1.0000
C10 N11 1.462(3)
C10 C24 1.530(3)
C10 H10 1.0000
N11 C12 1.355(3)
N11 H11 0.8800
C12 C13 1.501(4)
C13 C14 1.331(5)
C13 C27 1.481(4)
C14 C15 1.456(5)
C14 H14 0.9500
C15 H15A 0.9800
C15 H15B 0.9800
C15 H15C 0.9800
C16 C17 1.393(3)
C16 H16 0.9500
C17 H17 0.9500
C18 C19 1.391(3)
C18 C23 1.401(3)
C19 C20 1.384(4)
C19 H19 0.9500
C20 C21 1.386(4)
C20 H20 0.9500
C21 C22 1.386(4)
C21 H21 0.9500
C22 C23 1.387(4)
C22 H22 0.9500
C23 H23 0.9500
C24 C25 1.523(4)
C24 H24A 0.9900
C24 H24B 0.9900
C25 C26 1.523(3)
C25 H25A 0.9900
C25 H25B 0.9900
C26 H26A 0.9900
C26 H26B 0.9900
C27 H27A 0.9800
C27 H27B 0.9800
C27 H27C 0.9800
C28 C30 1.523(3)
C28 C38 1.531(3)
C30 C31 1.385(3)
C30 C36 1.400(3)
C31 C32 1.397(3)
C32 C33 1.384(3)
C32 H32 0.9500
C33 C35 1.399(3)
C34 H34A 0.9800
C34 H34B 0.9800
C34 H34C 0.9800
C35 C36 1.384(3)
C35 H35 0.9500
C37 H37A 0.9800
C37 H37B 0.9800
C37 H37C 0.9800
C38 H38 1.0000
O1W H1WA 0.83(5)
O1W H1WB 0.95(4)
